data_7200386
loop_
_publ_author_name
'Turner, David R.'
'Pek, Sze Nee'
'Batten, Stuart R.'

_publ_section_title
;
 Destabilisation of a dual-synthon hydrogen bonding motif by packing
 effects and competing hydrogen bond donors
;
_journal_issue 1
_journal_name_full CrystEngComm
_journal_page_first 87
_journal_paper_doi 10.1039/b814158d
_journal_volume 11
_journal_year 2009
_chemical_formula_moiety 'C14 H24 Cu1 N10 O2'
_chemical_formula_sum 'C14 H24 Cu N10 O2'
_chemical_formula_weight 427.97
_chemical_name_common '[Cu(cdm)2(NH2(CH2)3NH2)2]'
_chemical_name_systematic
;
[Cu(cdm)2(NH2(CH2)3NH2)2]
;
_space_group_IT_number 43
_symmetry_cell_setting orthorhombic
_symmetry_space_group_name_Hall 'F 2 -2d'
_symmetry_space_group_name_H-M 'F d d 2'
_atom_sites_solution_hydrogens geom
_atom_sites_solution_primary direct
_atom_sites_solution_secondary difmap
_audit_creation_method SHELXL-97
_cell_angle_alpha 90.00
_cell_angle_beta 90.00
_cell_angle_gamma 90.00
_cell_formula_units_Z 8
_cell_length_a 17.8128(12)
_cell_length_b 28.8740(30)
_cell_length_c 7.1606(6)
_cell_measurement_reflns_used 5531
_cell_measurement_temperature 123(1)
_cell_measurement_theta_max 27.50
_cell_measurement_theta_min 2.69
_cell_volume 3682.9(6)
_computing_cell_refinement 'Bruker SMART (Bruker)'
_computing_data_collection 'Bruker SMART (Bruker)'
_computing_data_reduction 'Bruker SAINT (Bruker)'
_computing_molecular_graphics 'X-Seed (Barbour, 1999)'
_computing_publication_material 'CIFTAB (Sheldrick, 1997)'
_computing_structure_refinement 'SHELXL-97 (Sheldrick, 1997)'
_computing_structure_solution 'SHELXS-97 (Sheldrick, 1990)'
_diffrn_ambient_temperature 123(1)
_diffrn_measured_fraction_theta_full 0.997
_diffrn_measured_fraction_theta_max 0.997
_diffrn_measurement_device_type 'Bruker X8 Apex II CCD'
_diffrn_measurement_method 'phi and omega scans'
_diffrn_radiation_monochromator graphite
_diffrn_radiation_source 'fine-focus sealed tube'
_diffrn_radiation_type MoK\a
_diffrn_radiation_wavelength 0.71073
_diffrn_reflns_av_R_equivalents 0.0399
_diffrn_reflns_av_sigmaI/netI 0.0531
_diffrn_reflns_limit_h_max 23
_diffrn_reflns_limit_h_min -12
_diffrn_reflns_limit_k_max 37
_diffrn_reflns_limit_k_min -36
_diffrn_reflns_limit_l_max 8
_diffrn_reflns_limit_l_min -9
_diffrn_reflns_number 5531
_diffrn_reflns_theta_full 27.50
_diffrn_reflns_theta_max 27.50
_diffrn_reflns_theta_min 2.69
_exptl_absorpt_coefficient_mu 1.220
_exptl_absorpt_correction_T_max 0.9760
_exptl_absorpt_correction_T_min 0.7583
_exptl_absorpt_correction_type multi-scan
_exptl_absorpt_process_details SADABS
_exptl_crystal_colour blue
_exptl_crystal_density_diffrn 1.544
_exptl_crystal_density_method 'not measured'
_exptl_crystal_description block
_exptl_crystal_F_000 1784
_exptl_crystal_size_max 0.24
_exptl_crystal_size_mid 0.12
_exptl_crystal_size_min 0.02
_refine_diff_density_max 0.374
_refine_diff_density_min -0.321
_refine_diff_density_rms 0.061
_refine_ls_abs_structure_details 'Flack H D (1983), Acta Cryst. A39, 876-881'
_refine_ls_abs_structure_Flack 0.000(15)
_refine_ls_extinction_method none
_refine_ls_goodness_of_fit_ref 0.974
_refine_ls_hydrogen_treatment constr
_refine_ls_matrix_type full
_refine_ls_number_parameters 123
_refine_ls_number_reflns 2092
_refine_ls_number_restraints 1
_refine_ls_restrained_S_all 0.974
_refine_ls_R_factor_all 0.0360
_refine_ls_R_factor_gt 0.0305
_refine_ls_shift/su_max 0.027
_refine_ls_shift/su_mean 0.001
_refine_ls_structure_factor_coef Fsqd
_refine_ls_weighting_details 'calc w=1/[\s^2^(Fo^2^)+(0.2000P)^2^+0.0000P] where P=(Fo^2^+2Fc^2^)/3'
_refine_ls_weighting_scheme calc
_refine_ls_wR_factor_gt 0.0628
_refine_ls_wR_factor_ref 0.0650
_reflns_number_gt 1866
_reflns_number_total 2092
_reflns_threshold_expression >2sigma(I)
_cod_data_source_file b814158d.txt
_cod_data_source_block 4
_cod_depositor_comments
;
The following automatic conversions were performed:
'_exptl_absorpt_correction_type' value 'Multi-scan' changed to
'multi-scan' according to
'/home/saulius/struct/CIF-dictionaries/cif_core.dic' dictionary named
'cif_core.dic' version 2.4.1 from 2010-06-29.

Automatic conversion script
Id: cif_fix_enum 1527 2010-12-29 10:47:43Z saulius 
;
_cod_original_sg_symbol_H-M Fdd2
_cod_original_formula_sum 'C14 H24 Cu1 N10 O2'
_cod_database_code 7200386

loop_
_symmetry_equiv_pos_as_xyz
'x, y, z'
'-x, -y, z'
'-x+1/4, y+1/4, z+1/4'
'x+1/4, -y+1/4, z+1/4'
'x, y+1/2, z+1/2'
'-x, -y+1/2, z+1/2'
'-x+1/4, y+3/4, z+3/4'
'x+1/4, -y+3/4, z+3/4'
'x+1/2, y, z+1/2'
'-x+1/2, -y, z+1/2'
'-x+3/4, y+1/4, z+3/4'
'x+3/4, -y+1/4, z+3/4'
'x+1/2, y+1/2, z'
'-x+1/2, -y+1/2, z'
'-x+3/4, y+3/4, z+1/4'
'x+3/4, -y+3/4, z+1/4'

loop_
_atom_site_label
_atom_site_type_symbol
_atom_site_fract_x
_atom_site_fract_y
_atom_site_fract_z
_atom_site_U_iso_or_equiv
_atom_site_adp_type
_atom_site_occupancy
_atom_site_symmetry_multiplicity
_atom_site_calc_flag
_atom_site_refinement_flags
_atom_site_disorder_assembly
_atom_site_disorder_group
Cu1 Cu 0.0000 0.5000 0.45904(6) 0.01350(11) Uani 1 2 d S . .
O1 O 0.40685(7) 0.49813(7) 0.4554(5) 0.0161(3) Uani 1 1 d . . .
N1 N 0.31100(11) 0.45058(8) 0.5288(3) 0.0183(5) Uani 1 1 d . . .
C1 C 0.28493(13) 0.52981(8) 0.4519(5) 0.0153(5) Uani 1 1 d . . .
N2 N 0.14349(12) 0.51529(7) 0.4821(4) 0.0216(5) Uani 1 1 d . . .
C2 C 0.20648(14) 0.52250(8) 0.4701(4) 0.0161(5) Uani 1 1 d . . .
N3 N 0.33290(13) 0.61013(8) 0.3581(3) 0.0228(5) Uani 1 1 d . . .
C3 C 0.31126(14) 0.57381(10) 0.4000(4) 0.0168(6) Uani 1 1 d . . .
H3N H 0.0488 0.4500 0.7210 0.050 Uiso 1 1 d . . .
H4N H -0.0329 0.4611 0.7661 0.050 Uiso 1 1 d . . .
H6N H 0.0332 0.4652 0.1613 0.050 Uiso 1 1 d . . .
H1N H 0.2665 0.4497 0.5564 0.050 Uiso 1 1 d . . .
H5N H -0.0312 0.4373 0.2161 0.050 Uiso 1 1 d . . .
H2N H 0.3406 0.4270 0.5471 0.050 Uiso 1 1 d . . .
N4 N 0.00410(11) 0.45138(9) 0.6625(4) 0.0116(6) Uani 1 1 d . . .
C4 C 0.33781(13) 0.49256(8) 0.4793(5) 0.0139(6) Uani 1 1 d . . .
N5 N 0.01475(13) 0.45116(8) 0.2601(3) 0.0133(6) Uani 1 1 d . . .
C5 C -0.01265(14) 0.40420(9) 0.5983(4) 0.0157(5) Uani 1 1 d . . .
H5A H -0.0607 0.4044 0.5289 0.019 Uiso 1 1 calc R . .
H5B H -0.0188 0.3837 0.7081 0.019 Uiso 1 1 calc R . .
C6 C 0.04850(14) 0.38481(8) 0.4733(4) 0.0180(5) Uani 1 1 d . . .
H6A H 0.0314 0.3546 0.4238 0.022 Uiso 1 1 calc R . .
H6B H 0.0936 0.3790 0.5505 0.022 Uiso 1 1 calc R . .
C7 C 0.07105(14) 0.41556(9) 0.3086(4) 0.0177(6) Uani 1 1 d . . .
H7A H 0.1191 0.4311 0.3388 0.021 Uiso 1 1 calc R . .
H7B H 0.0797 0.3957 0.1980 0.021 Uiso 1 1 calc R . .

loop_
_atom_site_aniso_label
_atom_site_aniso_U_11
_atom_site_aniso_U_22
_atom_site_aniso_U_33
_atom_site_aniso_U_23
_atom_site_aniso_U_13
_atom_site_aniso_U_12
Cu1 0.0198(2) 0.01218(18) 0.00852(18) 0.000 0.000 0.0008(2)
O1 0.0099(7) 0.0238(8) 0.0146(7) -0.0029(7) 0.0031(14) 0.0015(9)
N1 0.0167(11) 0.0163(11) 0.0221(13) -0.0019(9) 0.0009(10) 0.0013(10)
C1 0.0120(12) 0.0180(12) 0.0159(12) -0.0019(13) 0.0006(12) 0.0027(10)
N2 0.0143(10) 0.0245(11) 0.0260(15) 0.0016(12) 0.0021(11) 0.0018(8)
C2 0.0194(13) 0.0172(12) 0.0118(13) -0.0017(13) 0.0011(12) 0.0040(10)
N3 0.0190(12) 0.0221(12) 0.0271(14) 0.0035(10) 0.0038(10) 0.0006(10)
C3 0.0102(13) 0.0255(15) 0.0147(14) -0.0023(11) 0.0005(10) 0.0045(11)
N4 0.0131(11) 0.0142(13) 0.0075(14) -0.0016(10) -0.0001(8) -0.0008(8)
C4 0.0155(11) 0.0212(14) 0.0049(15) -0.0064(13) 0.0008(11) 0.0016(10)
N5 0.0151(10) 0.0142(13) 0.0106(15) -0.0010(10) -0.0008(9) 0.0023(9)
C5 0.0168(13) 0.0146(13) 0.0158(14) 0.0022(10) 0.0009(11) -0.0020(10)
C6 0.0231(13) 0.0157(12) 0.0154(14) -0.0010(12) -0.0030(12) 0.0044(10)
C7 0.0160(13) 0.0172(13) 0.0199(14) 0.0026(11) -0.0008(11) 0.0035(11)

loop_
_atom_type_symbol
_atom_type_description
_atom_type_scat_dispersion_real
_atom_type_scat_dispersion_imag
_atom_type_scat_source
C C 0.0033 0.0016 'International Tables Vol C Tables 4.2.6.8 and 6.1.1.4'
H H 0.0000 0.0000 'International Tables Vol C Tables 4.2.6.8 and 6.1.1.4'
N N 0.0061 0.0033 'International Tables Vol C Tables 4.2.6.8 and 6.1.1.4'
O O 0.0106 0.0060 'International Tables Vol C Tables 4.2.6.8 and 6.1.1.4'
Cu Cu 0.3201 1.2651 'International Tables Vol C Tables 4.2.6.8 and 6.1.1.4'

loop_
_geom_angle_atom_site_label_1
_geom_angle_atom_site_label_2
_geom_angle_atom_site_label_3
_geom_angle
_geom_angle_site_symmetry_1
_geom_angle_site_symmetry_3
_geom_angle_publ_flag
N5 Cu1 N5 90.41(14) 2_565 . ?
N5 Cu1 N4 91.07(7) 2_565 2_565 ?
N5 Cu1 N4 174.54(9) . 2_565 ?
N5 Cu1 N4 174.54(9) 2_565 . ?
N5 Cu1 N4 91.07(7) . . ?
N4 Cu1 N4 87.94(14) 2_565 . ?
N5 Cu1 N2 93.10(9) 2_565 . ?
N5 Cu1 N2 92.03(8) . . ?
N4 Cu1 N2 82.64(8) 2_565 . ?
N4 Cu1 N2 92.09(8) . . ?
N5 Cu1 N2 92.03(8) 2_565 2_565 ?
N5 Cu1 N2 93.10(9) . 2_565 ?
N4 Cu1 N2 92.09(8) 2_565 2_565 ?
N4 Cu1 N2 82.64(8) . 2_565 ?
N2 Cu1 N2 172.71(13) . 2_565 ?
C4 N1 H1N 115.8 . . ?
C4 N1 H2N 121.8 . . ?
H1N N1 H2N 121.7 . . ?
C3 C1 C2 119.2(2) . . ?
C3 C1 C4 119.5(2) . . ?
C2 C1 C4 121.3(2) . . ?
C2 N2 Cu1 172.0(3) . . ?
N2 C2 C1 177.9(3) . . ?
N3 C3 C1 179.7(3) . . ?
C5 N4 Cu1 114.23(19) . . ?
C5 N4 H3N 106.5 . . ?
Cu1 N4 H3N 113.4 . . ?
C5 N4 H4N 110.4 . . ?
Cu1 N4 H4N 107.8 . . ?
H3N N4 H4N 104.1 . . ?
O1 C4 N1 119.9(2) . . ?
O1 C4 C1 121.8(2) . . ?
N1 C4 C1 118.3(2) . . ?
C7 N5 Cu1 114.10(18) . . ?
C7 N5 H6N 104.8 . . ?
Cu1 N5 H6N 107.1 . . ?
C7 N5 H5N 111.4 . . ?
Cu1 N5 H5N 114.2 . . ?
H6N N5 H5N 104.2 . . ?
N4 C5 C6 112.4(2) . . ?
N4 C5 H5A 109.1 . . ?
C6 C5 H5A 109.1 . . ?
N4 C5 H5B 109.1 . . ?
C6 C5 H5B 109.1 . . ?
H5A C5 H5B 107.9 . . ?
C5 C6 C7 115.4(2) . . ?
C5 C6 H6A 108.4 . . ?
C7 C6 H6A 108.4 . . ?
C5 C6 H6B 108.4 . . ?
C7 C6 H6B 108.4 . . ?
H6A C6 H6B 107.5 . . ?
N5 C7 C6 114.0(2) . . ?
N5 C7 H7A 108.8 . . ?
C6 C7 H7A 108.8 . . ?
N5 C7 H7B 108.8 . . ?
C6 C7 H7B 108.8 . . ?
H7A C7 H7B 107.7 . . ?

loop_
_geom_bond_atom_site_label_1
_geom_bond_atom_site_label_2
_geom_bond_distance
_geom_bond_site_symmetry_2
_geom_bond_publ_flag
Cu1 N5 2.021(3) 2_565 ?
Cu1 N5 2.021(3) . ?
Cu1 N4 2.025(3) 2_565 ?
Cu1 N4 2.025(3) . ?
Cu1 N2 2.599(2) . ?
Cu1 N2 2.599(2) 2_565 ?
O1 C4 1.252(3) . ?
N1 C4 1.350(3) . ?
N1 H1N 0.8173 . ?
N1 H2N 0.8712 . ?
C1 C3 1.404(4) . ?
C1 C2 1.419(4) . ?
C1 C4 1.443(3) . ?
N2 C2 1.145(3) . ?
N3 C3 1.157(3) . ?
N4 C5 1.469(3) . ?
N4 H3N 0.9005 . ?
N4 H4N 1.0310 . ?
N5 C7 1.477(3) . ?
N5 H6N 0.8794 . ?
N5 H5N 0.9641 . ?
C5 C6 1.517(3) . ?
C5 H5A 0.9900 . ?
C5 H5B 0.9900 . ?
C6 C7 1.530(4) . ?
C6 H6A 0.9900 . ?
C6 H6B 0.9900 . ?
C7 H7A 0.9900 . ?
C7 H7B 0.9900 . ?

loop_
_geom_hbond_atom_site_label_D
_geom_hbond_atom_site_label_H
_geom_hbond_atom_site_label_A
_geom_hbond_distance_DH
_geom_hbond_distance_HA
_geom_hbond_distance_DA
_geom_hbond_angle_DHA
_geom_hbond_site_symmetry_A
N4 H3N O1 0.90 2.38 3.007(4) 126.3 10_565
N4 H4N O1 1.03 2.03 3.037(4) 163.8 9_455
N5 H6N O1 0.88 2.11 2.976(4) 170.0 10_564
N5 H5N N3 0.96 2.53 3.335(3) 140.7 7_544
N1 H2N N3 0.87 2.40 3.274(3) 176.9 15_545
